data_4119780
loop_
_publ_author_name
'Saul H. Lapidus'
'Gregory J. Halder'
'Peter J. Chupas'
'Karena W. Chapman'

_publ_contact_author_address
; 
X-ray Sciences Division
Argonne National Laboratory
Lemont, IL
USA
;
_publ_contact_author_name 'Karena Chapman'
_publ_section_title
;
 Exploiting High Pressures to Generate Porosity, Polymorphism, And Lattice
 Expansion in the Nonporous Molecular Framework Zn(CN)2
;
_journal_name_full 'Journal of the American Chemical Society'
_journal_page_first 7621
_journal_page_last 7628
_journal_paper_doi 10.1021/ja4012707
_journal_volume 135
_journal_year 2013
_chemical_formula_sum 'C2 N2 Zn'
_space_group_IT_number 205
_symmetry_space_group_name_Hall '-P 2ac 2ab 3'
_symmetry_space_group_name_H-M 'P a -3'
_cell_angle_alpha 90
_cell_angle_beta 90
_cell_angle_gamma 90
_cell_formula_units_Z 12
_cell_length_a 12.46007(83)
_cell_length_b 12.46007
_cell_length_c 12.46007
_cell_measurement_temperature 295
_cell_volume 1934.47(13)
_computing_cell_refinement TOPAS
_computing_data_collection SPEC
_computing_data_reduction TOPAS
_computing_structure_refinement TOPAS
_computing_structure_solution TOPAS
_diffrn_ambient_temperature 295
_diffrn_detector 'MAR345 imaging plate detector'
_diffrn_radiation_monochromator 'Si(111) channel cut'
_diffrn_radiation_type synchrotron
_diffrn_radiation_wavelength 0.60665
_diffrn_source synchrotron
_pd_block_diffractogram_id pyr_4.86GPa
_pd_instr_location
;
1-BM, Advanced Photon Source, Argonne National Laboratory
;
_pd_meas_2theta_range_inc 0.011
_pd_meas_2theta_range_max 21.995
_pd_meas_2theta_range_min 3.999
_pd_meas_number_of_points 1637
_pd_meas_scan_method cont
_pd_proc_2theta_range_inc 0.007
_pd_proc_2theta_range_max 23.096
_pd_proc_2theta_range_min 2.005
_pd_proc_ls_background_function
;
1 Pearson-Voight peaks and Chebyshev polynomial with 11 coefficients
;
_pd_proc_ls_pref_orient_corr
;
none
;
_pd_proc_ls_profile_function
;
?
;
_pd_proc_ls_prof_R_factor 0.01798
_pd_proc_ls_prof_wR_expected 0.09993
_pd_proc_ls_prof_wR_factor 0.02768
_pd_proc_wavelength 0.615183
_pd_spec_mounting
;
diamond anvil cell
;
_pd_spec_mount_mode transmission
_pd_spec_shape irregular
_refine_ls_goodness_of_fit_all 0.277
_refine_ls_number_parameters 38
_refine_ls_weighting_details calc
_refine_ls_weighting_scheme sigma
_cod_data_source_file ja4012707_si_005_2.cif
_cod_data_source_block pyr_4.86GPa
_cod_original_cell_volume 1934.47(39)
_cod_database_code 4119780

loop_
_symmetry_equiv_pos_site_id
_symmetry_equiv_pos_as_xyz
1 '-x, -y, -z'
2 '-x, y+1/2, -z+1/2'
3 '-x+1/2, -y, z+1/2'
4 '-x+1/2, y+1/2, z'
5 '-y, -z, -x'
6 '-y, z+1/2, -x+1/2'
7 '-y+1/2, -z, x+1/2'
8 '-y+1/2, z+1/2, x'
9 '-z, -x, -y'
10 '-z, x+1/2, -y+1/2'
11 '-z+1/2, -x, y+1/2'
12 '-z+1/2, x+1/2, y'
13 'z, -x+1/2, y+1/2'
14 'z, x, y'
15 'z+1/2, -x+1/2, -y'
16 'z+1/2, x, -y+1/2'
17 'y, -z+1/2, x+1/2'
18 'y, z, x'
19 'y+1/2, -z+1/2, -x'
20 'y+1/2, z, -x+1/2'
21 'x, -y+1/2, z+1/2'
22 'x, y, z'
23 'x+1/2, -y+1/2, -z'
24 'x+1/2, y, -z+1/2'

loop_
_atom_site_label
_atom_site_type_symbol
_atom_site_symmetry_multiplicity
_atom_site_fract_x
_atom_site_fract_y
_atom_site_fract_z
_atom_site_occupancy
_atom_site_B_iso_or_equiv
C1 C 24 0.0488 0.3409 0.0681 1 0.87944
N1 N 24 0.0742 0.2594 0.0882 1 0.87944
C2 N 8 0.0262 0.0262 0.0262 0.5 0.87944
N2 C 8 0.0262 0.0262 0.0262 0.5 0.87944
Zn1 Zn 8 0.10138 0.10138 0.10138 1 12.0174
Zn2 Zn 4 0.5 0.5 0.5 1 12.0174
